data_7028243
loop_
_publ_author_name
'Jurca, Titel'
'Hiscock, Landon K.'
'Korobkov, Ilia'
'Rowley, Christopher N.'
'Richeson, Darrin S.'

_publ_section_title
;
 The tipping point of the inert pair effect: experimental and
 computational comparison of In(I) and Sn(II) bis(imino)pyridine
 complexes.
;
_journal_issue 2
_journal_name_full 'Dalton transactions (Cambridge, England : 2003)'
_journal_page_first 690
_journal_page_last 697
_journal_paper_doi 10.1039/c3dt52227j
_journal_volume 43
_journal_year 2014
_chemical_formula_sum 'C54 H63 Cl4 N3 Sn2'
_chemical_formula_weight 1133.25
_chemical_name_systematic
; 
 ? 
;
_space_group_crystal_system monoclinic
_space_group_IT_number 14
_space_group_name_Hall '-P 2ybc'
_space_group_name_H-M_alt 'P 1 21/c 1'
_symmetry_space_group_name_Hall '-P 2ybc'
_symmetry_space_group_name_H-M 'P 1 21/c 1'
_atom_sites_solution_hydrogens geom
_audit_creation_method SHELXL-2013
_cell_angle_alpha 90
_cell_angle_beta 111.5820(10)
_cell_angle_gamma 90
_cell_formula_units_Z 4
_cell_length_a 18.2152(5)
_cell_length_b 14.1924(4)
_cell_length_c 22.1938(6)
_cell_measurement_reflns_used 9983
_cell_measurement_temperature 200(2)
_cell_measurement_theta_max 24.67
_cell_measurement_theta_min 2.38
_cell_volume 5335.2(3)
_computing_cell_refinement 'APEX II, Bruker (2009)'
_computing_data_collection 'APEX II, Bruker (2009)'
_computing_data_reduction 'XPREP, Bruker (2009)'
_computing_molecular_graphics 'SHELXTL, Bruker (2004)'
_computing_publication_material 'SHELXTL, Bruker (2004)'
_computing_structure_refinement 'SHELXL-2013 (Sheldrick, 2013)'
_computing_structure_solution 'SHELXS-03 (Sheldrick, 2003)'
_diffrn_ambient_temperature 200(2)
_diffrn_measured_fraction_theta_full 0.937
_diffrn_measured_fraction_theta_max 0.993
_diffrn_measurement_device_type 'Bruker APEX-II CCD'
_diffrn_measurement_method '\f and \w scans'
_diffrn_radiation_type MoK\a
_diffrn_radiation_wavelength 0.71073
_diffrn_reflns_av_R_equivalents 0.0761
_diffrn_reflns_av_unetI/netI 0.0509
_diffrn_reflns_Laue_measured_fraction_full 0.937
_diffrn_reflns_Laue_measured_fraction_max 0.993
_diffrn_reflns_limit_h_max 21
_diffrn_reflns_limit_h_min -21
_diffrn_reflns_limit_k_max 16
_diffrn_reflns_limit_k_min -16
_diffrn_reflns_limit_l_max 26
_diffrn_reflns_limit_l_min -26
_diffrn_reflns_number 93952
_diffrn_reflns_point_group_measured_fraction_full 0.937
_diffrn_reflns_point_group_measured_fraction_max 0.993
_diffrn_reflns_theta_full 25.242
_diffrn_reflns_theta_max 24.733
_diffrn_reflns_theta_min 1.741
_exptl_absorpt_coefficient_mu 1.173
_exptl_absorpt_correction_T_max 0.7451
_exptl_absorpt_correction_T_min 0.6660
_exptl_absorpt_correction_type multi-scan
_exptl_absorpt_process_details 'SADABS, Bruker (2003)'
_exptl_crystal_colour yellow
_exptl_crystal_density_diffrn 1.411
_exptl_crystal_density_meas ?
_exptl_crystal_description plate
_exptl_crystal_F_000 2304
_exptl_crystal_size_max 0.120
_exptl_crystal_size_mid 0.080
_exptl_crystal_size_min 0.020
_refine_diff_density_max 1.174
_refine_diff_density_min -0.898
_refine_diff_density_rms 0.083
_refine_ls_extinction_method none
_refine_ls_goodness_of_fit_ref 1.008
_refine_ls_hydrogen_treatment constr
_refine_ls_matrix_type full
_refine_ls_number_parameters 521
_refine_ls_number_reflns 9053
_refine_ls_number_restraints 0
_refine_ls_restrained_S_all 1.008
_refine_ls_R_factor_all 0.0811
_refine_ls_R_factor_gt 0.0463
_refine_ls_shift/su_max 0.003
_refine_ls_shift/su_mean 0.000
_refine_ls_structure_factor_coef Fsqd
_refine_ls_weighting_details 'w=1/[\s^2^(Fo^2^)+(0.0515P)^2^+5.5794P] where P=(Fo^2^+2Fc^2^)/3'
_refine_ls_weighting_scheme calc
_refine_ls_wR_factor_gt 0.0944
_refine_ls_wR_factor_ref 0.1060
_reflns_Friedel_coverage 0.000
_reflns_number_gt 6399
_reflns_number_total 9053
_reflns_threshold_expression 'I > 2\s(I)'
_cod_data_source_file c3dt52227j.txt
_cod_data_source_block dr021
_cod_depositor_comments
;
The following automatic conversions were performed:

'_exptl_crystal_density_meas' value 'n/a' was changed to '?' - the
value is perceived as not measured.

Automatic conversion script
Id: cif_fix_values 3008 2015-01-20 13:52:24Z robertas 
;
_cod_database_code 7028243
_shelx_space_group_comment
; 
The symmetry employed for this shelxl refinement is uniquely defined 
by the following loop, which should always be used as a source of 
symmetry information in preference to the above space-group names. 
They are only intended as comments. 
;
_shelx_estimated_absorpt_t_min 0.872
_shelx_estimated_absorpt_t_max 0.977
_shelxl_version_number 2013-3

loop_
_space_group_symop_operation_xyz
'x, y, z'
'-x, y+1/2, -z+1/2'
'-x, -y, -z'
'x, -y-1/2, z-1/2'

loop_
_atom_site_label
_atom_site_type_symbol
_atom_site_fract_x
_atom_site_fract_y
_atom_site_fract_z
_atom_site_U_iso_or_equiv
_atom_site_adp_type
_atom_site_occupancy
_atom_site_site_symmetry_order
_atom_site_calc_flag
_atom_site_refinement_flags_posn
_atom_site_refinement_flags_adp
Sn1 Sn 0.67681(2) 0.14630(2) 0.35007(2) 0.03228(4) Uani 1 1 d . .
Cl1 Cl 0.69926(4) 0.17930(4) 0.24873(3) 0.04632(19) Uani 1 1 d . .
N1 N 0.69805(9) -0.02784(12) 0.34784(8) 0.0293(5) Uani 1 1 d . .
N2 N 0.80766(9) 0.11253(12) 0.38796(8) 0.0256(5) Uani 1 1 d . .
N3 N 0.75980(9) 0.29205(12) 0.38839(8) 0.0275(5) Uani 1 1 d . .
Sn2 Sn 0.82467(2) 0.12703(2) 0.60626(2) 0.04787(5) Uani 1 1 d . .
Cl2 Cl 0.72500(4) 0.06705(5) 0.50306(3) 0.0560(2) Uani 1 1 d . .
Cl3 Cl 0.92103(4) 0.16596(5) 0.55601(3) 0.0599(2) Uani 1 1 d . .
Cl4 Cl 0.87932(5) -0.03053(5) 0.63961(3) 0.0656(2) Uani 1 1 d . .
C1 C 0.76929(12) -0.05102(15) 0.38429(10) 0.0300(6) Uani 1 1 d . .
C2 C 0.83131(11) 0.02226(15) 0.39735(9) 0.0285(6) Uani 1 1 d . .
C3 C 0.91110(12) -0.00065(17) 0.41623(10) 0.0347(7) Uani 1 1 d . .
H3A H 0.9278 -0.0644 0.4238 0.042 Uiso 1 1 calc R U
C4 C 0.96481(12) 0.06971(16) 0.42361(11) 0.0373(7) Uani 1 1 d . .
H4A H 1.0193 0.0552 0.4357 0.045 Uiso 1 1 calc R U
C5 C 0.93958(12) 0.16167(17) 0.41349(10) 0.0368(7) Uani 1 1 d . .
H5A H 0.9764 0.2112 0.4183 0.044 Uiso 1 1 calc R U
C6 C 0.86008(11) 0.18158(15) 0.39624(9) 0.0284(6) Uani 1 1 d . .
C7 C 0.82873(12) 0.27934(15) 0.38728(9) 0.0290(6) Uani 1 1 d . .
C8 C 0.79571(12) -0.14588(15) 0.41348(10) 0.0325(6) Uani 1 1 d . .
C9 C 0.79508(14) -0.22281(18) 0.37491(12) 0.0487(9) Uani 1 1 d . .
H9A H 0.7760 -0.2167 0.3291 0.058 Uiso 1 1 calc R U
C10 C 0.82263(16) -0.30887(18) 0.40394(14) 0.0619(10) Uani 1 1 d . .
H10A H 0.8211 -0.3623 0.3777 0.074 Uiso 1 1 calc R U
C11 C 0.85196(15) -0.31791(19) 0.46983(14) 0.0599(10) Uani 1 1 d . .
H11A H 0.8718 -0.3769 0.4892 0.072 Uiso 1 1 calc R U
C12 C 0.85269(13) -0.24072(19) 0.50826(12) 0.0498(8) Uani 1 1 d . .
H12A H 0.8717 -0.2471 0.5541 0.060 Uiso 1 1 calc R U
C13 C 0.82605(12) -0.15538(17) 0.48022(11) 0.0389(7) Uani 1 1 d . .
H13A H 0.8284 -0.1021 0.5068 0.047 Uiso 1 1 calc R U
C14 C 0.88077(12) 0.35435(16) 0.37683(10) 0.0339(6) Uani 1 1 d . .
C15 C 0.90240(16) 0.3463(2) 0.32380(12) 0.0722(10) Uani 1 1 d . .
H15A H 0.8861 0.2933 0.2959 0.087 Uiso 1 1 calc R U
C16 C 0.94839(18) 0.4167(3) 0.31136(15) 0.0934(12) Uani 1 1 d . .
H16A H 0.9614 0.4133 0.2737 0.112 Uiso 1 1 calc R U
C17 C 0.97485(17) 0.4907(2) 0.35331(16) 0.0826(11) Uani 1 1 d . .
H17A H 1.0067 0.5380 0.3449 0.099 Uiso 1 1 calc R U
C18 C 0.95613(15) 0.4970(2) 0.40640(16) 0.0783(11) Uani 1 1 d . .
H18A H 0.9753 0.5482 0.4356 0.094 Uiso 1 1 calc R U
C19 C 0.90837(14) 0.42820(19) 0.41860(13) 0.0618(8) Uani 1 1 d . .
H19A H 0.8951 0.4328 0.4561 0.074 Uiso 1 1 calc R U
C20 C 0.63474(11) -0.09492(14) 0.33913(9) 0.0260(6) Uani 1 1 d . .
C21 C 0.58530(11) -0.12815(15) 0.27796(10) 0.0296(6) Uani 1 1 d . .
C22 C 0.52802(12) -0.19208(16) 0.27991(10) 0.0359(7) Uani 1 1 d . .
H22A H 0.4936 -0.2182 0.2402 0.043 Uiso 1 1 calc R U
C23 C 0.51853(12) -0.21939(16) 0.33595(11) 0.0375(7) Uani 1 1 d . .
H23A H 0.4783 -0.2635 0.3335 0.045 Uiso 1 1 calc R U
C24 C 0.56595(12) -0.18435(16) 0.39597(10) 0.0331(7) Uani 1 1 d . .
C25 C 0.62368(12) -0.12144(15) 0.39551(10) 0.0300(6) Uani 1 1 d . .
H25A H 0.6573 -0.0951 0.4355 0.036 Uiso 1 1 calc R U
C26 C 0.58764(12) -0.09512(17) 0.21256(10) 0.0350(7) Uani 1 1 d . .
C27 C 0.53867(16) -0.1587(2) 0.15633(11) 0.0578(9) Uani 1 1 d . .
H27A H 0.5604 -0.2227 0.1635 0.087 Uiso 1 1 calc R U
H27B H 0.5404 -0.1340 0.1156 0.087 Uiso 1 1 calc R U
H27C H 0.4838 -0.1600 0.1539 0.087 Uiso 1 1 calc R U
C28 C 0.55054(14) 0.00374(19) 0.19873(12) 0.0521(9) Uani 1 1 d . .
H28A H 0.4969 0.0014 0.1991 0.078 Uiso 1 1 calc R U
H28B H 0.5484 0.0251 0.1561 0.078 Uiso 1 1 calc R U
H28C H 0.5826 0.0477 0.2321 0.078 Uiso 1 1 calc R U
C29 C 0.67141(13) -0.09118(19) 0.21159(11) 0.0448(8) Uani 1 1 d . .
H29A H 0.6952 -0.1541 0.2203 0.067 Uiso 1 1 calc R U
H29B H 0.7035 -0.0473 0.2449 0.067 Uiso 1 1 calc R U
H29C H 0.6690 -0.0697 0.1689 0.067 Uiso 1 1 calc R U
C30 C 0.55612(13) -0.21002(18) 0.45982(11) 0.0416(7) Uani 1 1 d . .
C31 C 0.52047(18) -0.1268(2) 0.48134(13) 0.0797(11) Uani 1 1 d . .
H31A H 0.5548 -0.0718 0.4868 0.120 Uiso 1 1 calc R U
H31B H 0.5151 -0.1414 0.5227 0.120 Uiso 1 1 calc R U
H31C H 0.4683 -0.1130 0.4486 0.120 Uiso 1 1 calc R U
C32 C 0.50377(16) -0.2959(2) 0.45153(13) 0.0719(10) Uani 1 1 d . .
H32A H 0.4987 -0.3109 0.4929 0.108 Uiso 1 1 calc R U
H32B H 0.5273 -0.3496 0.4375 0.108 Uiso 1 1 calc R U
H32C H 0.4515 -0.2827 0.4189 0.108 Uiso 1 1 calc R U
C33 C 0.63664(16) -0.2332(2) 0.51135(12) 0.0641(10) Uani 1 1 d . .
H33A H 0.6718 -0.1788 0.5175 0.096 Uiso 1 1 calc R U
H33B H 0.6594 -0.2875 0.4973 0.096 Uiso 1 1 calc R U
H33C H 0.6304 -0.2481 0.5523 0.096 Uiso 1 1 calc R U
C34 C 0.72216(11) 0.38351(15) 0.37284(10) 0.0297(6) Uani 1 1 d . .
C35 C 0.70097(12) 0.43703(15) 0.41731(10) 0.0317(6) Uani 1 1 d . .
C36 C 0.66800(13) 0.52528(16) 0.39316(11) 0.0387(7) Uani 1 1 d . .
H36A H 0.6549 0.5663 0.4215 0.046 Uiso 1 1 calc R U
C37 C 0.65363(12) 0.55581(17) 0.33132(10) 0.0361(7) Uani 1 1 d . .
H37A H 0.6317 0.6166 0.3185 0.043 Uiso 1 1 calc R U
C38 C 0.67061(11) 0.49942(16) 0.28700(10) 0.0336(7) Uani 1 1 d . .
C39 C 0.70553(11) 0.41420(15) 0.30977(10) 0.0301(6) Uani 1 1 d . .
H39A H 0.7190 0.3743 0.2810 0.036 Uiso 1 1 calc R U
C40 C 0.71190(13) 0.40601(17) 0.48637(10) 0.0374(7) Uani 1 1 d . .
C41 C 0.67301(15) 0.3105(2) 0.48494(12) 0.0570(9) Uani 1 1 d . .
H41A H 0.6966 0.2638 0.4650 0.085 Uiso 1 1 calc R U
H41B H 0.6163 0.3154 0.4596 0.085 Uiso 1 1 calc R U
H41C H 0.6811 0.2911 0.5293 0.085 Uiso 1 1 calc R U
C42 C 0.79973(14) 0.3977(2) 0.52899(12) 0.0524(9) Uani 1 1 d . .
H42A H 0.8256 0.4587 0.5305 0.079 Uiso 1 1 calc R U
H42B H 0.8246 0.3501 0.5108 0.079 Uiso 1 1 calc R U
H42C H 0.8051 0.3791 0.5729 0.079 Uiso 1 1 calc R U
C43 C 0.67375(16) 0.4751(2) 0.51935(12) 0.0667(9) Uani 1 1 d . .
H43A H 0.6975 0.5376 0.5216 0.100 Uiso 1 1 calc R U
H43B H 0.6825 0.4529 0.5633 0.100 Uiso 1 1 calc R U
H43C H 0.6169 0.4789 0.4943 0.100 Uiso 1 1 calc R U
C44 C 0.65231(13) 0.53242(16) 0.21669(11) 0.0402(7) Uani 1 1 d . .
C45 C 0.56328(14) 0.55020(19) 0.18462(11) 0.0511(9) Uani 1 1 d . .
H45A H 0.5507 0.5713 0.1399 0.077 Uiso 1 1 calc R U
H45B H 0.5476 0.5989 0.2088 0.077 Uiso 1 1 calc R U
H45C H 0.5346 0.4918 0.1846 0.077 Uiso 1 1 calc R U
C46 C 0.67559(17) 0.4608(2) 0.17765(12) 0.0631(10) Uani 1 1 d . .
H46A H 0.6628 0.4844 0.1335 0.095 Uiso 1 1 calc R U
H46B H 0.6467 0.4020 0.1763 0.095 Uiso 1 1 calc R U
H46C H 0.7325 0.4489 0.1976 0.095 Uiso 1 1 calc R U
C47 C 0.69680(16) 0.62462(19) 0.21815(13) 0.0638(9) Uani 1 1 d . .
H47A H 0.6854 0.6464 0.1737 0.096 Uiso 1 1 calc R U
H47B H 0.7537 0.6139 0.2397 0.096 Uiso 1 1 calc R U
H47C H 0.6797 0.6725 0.2420 0.096 Uiso 1 1 calc R U
C48 C 0.88120(9) 0.93892(13) 0.23061(8) 0.0888(11) Uiso 1 1 d G .
C49 C 0.83674(12) 0.89080(16) 0.17448(8) 0.1097(13) Uiso 1 1 d G .
H49A H 0.8044 0.9248 0.1373 0.132 Uiso 1 1 calc R U
C50 C 0.83957(16) 0.79300(16) 0.17276(13) 0.0982(12) Uiso 1 1 d G .
H50A H 0.8092 0.7601 0.1344 0.118 Uiso 1 1 calc R U
C51 C 0.88686(17) 0.74332(13) 0.22717(16) 0.1291(16) Uiso 1 1 d G .
H51A H 0.8888 0.6765 0.2260 0.155 Uiso 1 1 calc R U
C52 C 0.93132(15) 0.79144(16) 0.28330(13) 0.1196(15) Uiso 1 1 d G .
H52A H 0.9636 0.7575 0.3205 0.144 Uiso 1 1 calc R U
C53 C 0.92849(12) 0.88923(16) 0.28503(9) 0.0711(9) Uiso 1 1 d G .
H53A H 0.9589 0.9221 0.3234 0.085 Uiso 1 1 calc R U
C54 C 0.8797(3) 1.0402(3) 0.2330(2) 0.1304(16) Uiso 1 1 d . .
H54A H 0.8443 1.0647 0.1911 0.196 Uiso 1 1 calc R U
H54B H 0.9331 1.0648 0.2425 0.196 Uiso 1 1 calc R U
H54C H 0.8609 1.0602 0.2671 0.196 Uiso 1 1 calc R U

loop_
_atom_site_aniso_label
_atom_site_aniso_U_11
_atom_site_aniso_U_22
_atom_site_aniso_U_33
_atom_site_aniso_U_23
_atom_site_aniso_U_13
_atom_site_aniso_U_12
Sn1 0.02251(6) 0.03229(8) 0.03900(7) 0.00074(7) 0.00774(5) 0.00295(7)
Cl1 0.0561(3) 0.0425(3) 0.0351(3) 0.0019(3) 0.0106(2) 0.0020(3)
N1 0.0251(8) 0.0311(10) 0.0302(9) -0.0006(8) 0.0086(6) 0.0005(7)
N2 0.0202(8) 0.0259(9) 0.0299(8) 0.0031(7) 0.0082(6) 0.0048(7)
N3 0.0287(8) 0.0262(9) 0.0303(8) 0.0018(8) 0.0141(6) 0.0020(7)
Sn2 0.06184(10) 0.04689(10) 0.03633(8) -0.00374(8) 0.01975(7) 0.00162(8)
Cl2 0.0605(4) 0.0529(4) 0.0490(3) -0.0078(3) 0.0136(3) -0.0009(3)
Cl3 0.0591(4) 0.0714(5) 0.0485(3) 0.0128(3) 0.0192(3) 0.0087(3)
Cl4 0.0880(5) 0.0560(4) 0.0523(4) 0.0127(3) 0.0253(3) 0.0102(4)
C1 0.0331(10) 0.0287(12) 0.0273(10) -0.0018(9) 0.0103(8) 0.0033(9)
C2 0.0252(10) 0.0322(12) 0.0267(10) -0.0026(9) 0.0079(7) -0.0010(9)
C3 0.0299(10) 0.0323(12) 0.0376(12) 0.0031(10) 0.0071(8) 0.0084(10)
C4 0.0208(10) 0.0381(13) 0.0518(13) 0.0003(11) 0.0120(8) 0.0040(10)
C5 0.0259(10) 0.0405(14) 0.0449(12) 0.0023(11) 0.0143(8) -0.0055(10)
C6 0.0288(10) 0.0279(12) 0.0306(10) -0.0013(9) 0.0133(7) -0.0017(9)
C7 0.0317(10) 0.0312(12) 0.0242(10) -0.0030(9) 0.0103(7) -0.0028(9)
C8 0.0257(10) 0.0261(11) 0.0411(11) -0.0018(10) 0.0070(8) -0.0036(9)
C9 0.0449(14) 0.0403(14) 0.0465(14) -0.0059(12) -0.0002(11) 0.0042(12)
C10 0.0643(17) 0.0279(14) 0.0756(18) -0.0048(14) 0.0047(14) 0.0049(13)
C11 0.0466(15) 0.0369(14) 0.0855(19) 0.0241(14) 0.0118(13) 0.0061(12)
C12 0.0391(12) 0.0573(16) 0.0504(14) 0.0175(13) 0.0137(10) 0.0030(12)
C13 0.0347(11) 0.0384(13) 0.0418(12) 0.0041(11) 0.0120(9) 0.0036(10)
C14 0.0295(10) 0.0319(12) 0.0402(11) 0.0084(10) 0.0127(8) -0.0008(10)
C15 0.0722(15) 0.106(2) 0.0458(13) -0.0056(15) 0.0308(10) -0.0388(15)
C16 0.0874(18) 0.134(3) 0.0695(17) 0.0127(18) 0.0413(12) -0.0433(18)
C17 0.0674(15) 0.0615(18) 0.129(2) 0.0286(17) 0.0484(13) -0.0160(14)
C18 0.0648(14) 0.0507(17) 0.137(2) -0.0264(17) 0.0577(13) -0.0213(13)
C19 0.0638(12) 0.0507(16) 0.0931(15) -0.0189(14) 0.0549(9) -0.0246(12)
C20 0.0199(9) 0.0222(11) 0.0329(10) -0.0003(9) 0.0061(7) -0.0004(8)
C21 0.0244(9) 0.0266(12) 0.0367(11) -0.0027(9) 0.0100(8) 0.0021(9)
C22 0.0328(11) 0.0397(13) 0.0321(11) -0.0087(10) 0.0085(8) -0.0053(10)
C23 0.0325(11) 0.0336(13) 0.0460(12) -0.0046(11) 0.0139(8) -0.0095(10)
C24 0.0345(11) 0.0329(12) 0.0328(11) -0.0010(10) 0.0134(8) 0.0002(10)
C25 0.0265(10) 0.0286(12) 0.0302(10) -0.0049(9) 0.0047(8) 0.0012(9)
C26 0.0330(11) 0.0403(13) 0.0289(11) -0.0007(10) 0.0081(8) 0.0003(10)
C27 0.0711(16) 0.0737(19) 0.0252(11) -0.0098(13) 0.0137(10) -0.0159(15)
C28 0.0463(13) 0.0594(17) 0.0451(14) 0.0068(13) 0.0104(11) 0.0094(13)
C29 0.0455(12) 0.0514(15) 0.0404(12) 0.0073(12) 0.0192(9) 0.0101(12)
C30 0.0431(12) 0.0454(15) 0.0375(12) -0.0021(11) 0.0161(9) -0.0051(11)
C31 0.1058(18) 0.091(2) 0.0600(14) 0.0043(15) 0.0515(11) 0.0338(16)
C32 0.0845(16) 0.085(2) 0.0586(14) 0.0006(15) 0.0403(11) -0.0341(15)
C33 0.0674(17) 0.076(2) 0.0449(14) 0.0165(14) 0.0157(12) -0.0020(15)
C34 0.0259(10) 0.0286(12) 0.0354(10) 0.0017(9) 0.0124(7) -0.0018(9)
C35 0.0278(10) 0.0301(12) 0.0363(11) -0.0021(10) 0.0108(8) 0.0024(9)
C36 0.0385(11) 0.0343(13) 0.0435(12) -0.0047(11) 0.0151(9) 0.0050(10)
C37 0.0358(11) 0.0324(13) 0.0382(11) 0.0019(10) 0.0112(9) 0.0031(10)
C38 0.0282(10) 0.0355(13) 0.0408(11) 0.0023(10) 0.0168(8) -0.0072(9)
C39 0.0327(10) 0.0252(12) 0.0358(10) -0.0020(9) 0.0164(7) -0.0006(9)
C40 0.0424(12) 0.0375(13) 0.0339(11) 0.0012(10) 0.0158(8) 0.0081(10)
C41 0.0704(15) 0.0630(18) 0.0460(13) 0.0047(13) 0.0314(10) -0.0050(14)
C42 0.0504(14) 0.0662(18) 0.0390(12) 0.0003(13) 0.0146(10) 0.0039(13)
C43 0.0897(16) 0.0724(19) 0.0492(13) 0.0056(14) 0.0388(11) 0.0297(15)
C44 0.0505(13) 0.0320(13) 0.0394(12) 0.0040(10) 0.0179(9) -0.0024(11)
C45 0.0546(14) 0.0561(17) 0.0369(13) 0.0110(12) 0.0101(10) 0.0031(13)
C46 0.0894(17) 0.0667(19) 0.0400(13) 0.0136(13) 0.0320(11) 0.0158(15)
C47 0.0687(16) 0.0664(18) 0.0530(14) 0.0165(13) 0.0184(11) -0.0267(13)

loop_
_atom_type_symbol
_atom_type_description
_atom_type_scat_dispersion_real
_atom_type_scat_dispersion_imag
_atom_type_scat_source
C C 0.0033 0.0016 'International Tables Vol C Tables 4.2.6.8 and 6.1.1.4'
H H 0.0000 0.0000 'International Tables Vol C Tables 4.2.6.8 and 6.1.1.4'
N N 0.0061 0.0033 'International Tables Vol C Tables 4.2.6.8 and 6.1.1.4'
Cl Cl 0.1484 0.1585 'International Tables Vol C Tables 4.2.6.8 and 6.1.1.4'
Sn Sn -0.6537 1.4246 'International Tables Vol C Tables 4.2.6.8 and 6.1.1.4'

loop_
_geom_angle_atom_site_label_1
_geom_angle_atom_site_label_2
_geom_angle_atom_site_label_3
_geom_angle
N2 Sn1 Cl1 82.79(5)
N2 Sn1 N1 69.50(6)
Cl1 Sn1 N1 95.19(5)
N2 Sn1 N3 68.28(6)
Cl1 Sn1 N3 82.65(4)
N1 Sn1 N3 137.67(5)
C1 N1 C20 118.76(17)
C1 N1 Sn1 111.42(13)
C20 N1 Sn1 121.90(12)
C6 N2 C2 120.49(17)
C6 N2 Sn1 119.84(13)
C2 N2 Sn1 119.50(13)
C7 N3 C34 120.27(18)
C7 N3 Sn1 110.47(14)
C34 N3 Sn1 118.87(11)
Cl4 Sn2 Cl3 93.64(3)
Cl4 Sn2 Cl2 92.50(2)
Cl3 Sn2 Cl2 93.44(2)
N1 C1 C2 117.42(19)
N1 C1 C8 126.08(19)
C2 C1 C8 116.49(16)
N2 C2 C3 120.54(19)
N2 C2 C1 117.43(17)
C3 C2 C1 122.0(2)
C4 C3 C2 119.2(2)
C3 C4 C5 119.5(2)
C4 C5 C6 119.5(2)
N2 C6 C5 120.8(2)
N2 C6 C7 116.59(18)
C5 C6 C7 122.64(19)
N3 C7 C6 117.5(2)
N3 C7 C14 125.8(2)
C6 C7 C14 116.75(19)
C13 C8 C9 119.6(2)
C13 C8 C1 119.3(2)
C9 C8 C1 120.9(2)
C10 C9 C8 119.2(2)
C11 C10 C9 120.8(3)
C10 C11 C12 119.8(2)
C13 C12 C11 119.9(2)
C12 C13 C8 120.6(2)
C19 C14 C15 119.6(2)
C19 C14 C7 122.4(2)
C15 C14 C7 118.0(2)
C14 C15 C16 119.5(3)
C17 C16 C15 120.1(3)
C18 C17 C16 120.5(3)
C17 C18 C19 120.0(3)
C14 C19 C18 120.2(3)
C25 C20 C21 121.64(19)
C25 C20 N1 115.36(16)
C21 C20 N1 122.93(19)
C22 C21 C20 114.1(2)
C22 C21 C26 120.48(17)
C20 C21 C26 125.28(19)
C23 C22 C21 123.80(19)
C22 C23 C24 121.9(2)
C25 C24 C23 115.5(2)
C25 C24 C30 120.48(18)
C23 C24 C30 124.0(2)
C24 C25 C20 122.96(18)
C27 C26 C29 107.1(2)
C27 C26 C28 107.04(18)
C29 C26 C28 109.3(2)
C27 C26 C21 112.2(2)
C29 C26 C21 113.36(16)
C28 C26 C21 107.6(2)
C31 C30 C32 110.1(2)
C31 C30 C33 109.8(2)
C32 C30 C33 107.8(2)
C31 C30 C24 108.4(2)
C32 C30 C24 111.12(19)
C33 C30 C24 109.6(2)
C39 C34 C35 121.54(19)
C39 C34 N3 115.44(19)
C35 C34 N3 122.98(19)
C34 C35 C36 113.7(2)
C34 C35 C40 125.24(19)
C36 C35 C40 121.1(2)
C37 C36 C35 124.1(2)
C36 C37 C38 121.2(2)
C39 C38 C37 116.1(2)
C39 C38 C44 122.5(2)
C37 C38 C44 121.3(2)
C38 C39 C34 123.1(2)
C41 C40 C42 108.4(2)
C41 C40 C35 110.22(18)
C42 C40 C35 111.1(2)
C41 C40 C43 106.8(2)
C42 C40 C43 107.90(19)
C35 C40 C43 112.20(19)
C46 C44 C47 109.4(2)
C46 C44 C45 108.66(19)
C47 C44 C45 109.3(2)
C46 C44 C38 112.19(19)
C47 C44 C38 108.77(18)
C45 C44 C38 108.5(2)
C49 C48 C53 120.0
C49 C48 C54 120.75(18)
C53 C48 C54 119.25(18)
C50 C49 C48 120.0
C49 C50 C51 120.0
C52 C51 C50 120.0
C51 C52 C53 120.0
C52 C53 C48 120.0

loop_
_geom_bond_atom_site_label_1
_geom_bond_atom_site_label_2
_geom_bond_distance
Sn1 N2 2.2680(15)
Sn1 Cl1 2.4742(7)
Sn1 N1 2.5049(18)
Sn1 N3 2.5182(16)
N1 C1 1.294(2)
N1 C20 1.452(3)
N2 C6 1.333(3)
N2 C2 1.343(3)
N3 C7 1.278(3)
N3 C34 1.449(3)
Sn2 Cl4 2.4489(7)
Sn2 Cl3 2.4637(8)
Sn2 Cl2 2.4915(6)
C1 C2 1.484(3)
C1 C8 1.495(3)
C2 C3 1.395(3)
C3 C4 1.365(3)
C4 C5 1.374(3)
C5 C6 1.384(3)
C6 C7 1.486(3)
C7 C14 1.499(3)
C8 C13 1.384(3)
C8 C9 1.385(3)
C9 C10 1.386(4)
C10 C11 1.366(4)
C11 C12 1.385(4)
C12 C13 1.367(3)
C14 C19 1.367(3)
C14 C15 1.376(4)
C15 C16 1.395(5)
C16 C17 1.368(5)
C17 C18 1.345(5)
C18 C19 1.399(4)
C20 C25 1.390(3)
C20 C21 1.406(3)
C21 C22 1.395(3)
C21 C26 1.541(3)
C22 C23 1.373(3)
C23 C24 1.386(3)
C24 C25 1.382(3)
C24 C30 1.536(3)
C26 C27 1.532(3)
C26 C29 1.535(3)
C26 C28 1.538(3)
C30 C31 1.508(4)
C30 C32 1.517(4)
C30 C33 1.527(3)
C34 C39 1.389(3)
C34 C35 1.407(3)
C35 C36 1.407(3)
C35 C40 1.536(3)
C36 C37 1.370(3)
C37 C38 1.388(3)
C38 C39 1.373(3)
C38 C44 1.544(3)
C40 C41 1.524(4)
C40 C42 1.535(3)
C40 C43 1.534(4)
C44 C46 1.495(4)
C44 C47 1.533(4)
C44 C45 1.533(3)
C48 C49 1.3900
C48 C53 1.3900
C48 C54 1.440(5)
C49 C50 1.3900
C50 C51 1.3900
C51 C52 1.3900
C52 C53 1.3900

loop_
_geom_torsion_atom_site_label_1
_geom_torsion_atom_site_label_2
_geom_torsion_atom_site_label_3
_geom_torsion_atom_site_label_4
_geom_torsion
C20 N1 C1 C2 -174.21(19)
Sn1 N1 C1 C2 -24.6(2)
C20 N1 C1 C8 7.3(3)
Sn1 N1 C1 C8 156.97(19)
C6 N2 C2 C3 0.3(3)
Sn1 N2 C2 C3 175.45(16)
C6 N2 C2 C1 -177.24(19)
Sn1 N2 C2 C1 -2.1(3)
N1 C1 C2 N2 19.6(3)
C8 C1 C2 N2 -161.8(2)
N1 C1 C2 C3 -157.9(2)
C8 C1 C2 C3 20.7(3)
N2 C2 C3 C4 -1.5(3)
C1 C2 C3 C4 176.0(2)
C2 C3 C4 C5 1.2(3)
C3 C4 C5 C6 0.3(3)
C2 N2 C6 C5 1.2(3)
Sn1 N2 C6 C5 -173.94(16)
C2 N2 C6 C7 -177.65(18)
Sn1 N2 C6 C7 7.2(2)
C4 C5 C6 N2 -1.5(3)
C4 C5 C6 C7 177.3(2)
C34 N3 C7 C6 -173.13(17)
Sn1 N3 C7 C6 -28.6(2)
C34 N3 C7 C14 6.0(3)
Sn1 N3 C7 C14 150.54(16)
N2 C6 C7 N3 16.9(3)
C5 C6 C7 N3 -161.9(2)
N2 C6 C7 C14 -162.35(18)
C5 C6 C7 C14 18.8(3)
N1 C1 C8 C13 -117.0(3)
C2 C1 C8 C13 64.6(3)
N1 C1 C8 C9 67.3(3)
C2 C1 C8 C9 -111.1(2)
C13 C8 C9 C10 2.1(4)
C1 C8 C9 C10 177.8(2)
C8 C9 C10 C11 -1.6(4)
C9 C10 C11 C12 1.4(4)
C10 C11 C12 C13 -1.7(4)
C11 C12 C13 C8 2.2(4)
C9 C8 C13 C12 -2.4(4)
C1 C8 C13 C12 -178.2(2)
N3 C7 C14 C19 62.6(3)
C6 C7 C14 C19 -118.3(2)
N3 C7 C14 C15 -118.9(3)
C6 C7 C14 C15 60.3(3)
C19 C14 C15 C16 -3.8(4)
C7 C14 C15 C16 177.7(2)
C14 C15 C16 C17 3.1(4)
C15 C16 C17 C18 -0.8(5)
C16 C17 C18 C19 -0.8(4)
C15 C14 C19 C18 2.2(4)
C7 C14 C19 C18 -179.3(2)
C17 C18 C19 C14 0.2(4)
C1 N1 C20 C25 60.2(3)
Sn1 N1 C20 C25 -86.14(19)
C1 N1 C20 C21 -122.5(2)
Sn1 N1 C20 C21 91.1(2)
C25 C20 C21 C22 -2.8(3)
N1 C20 C21 C22 -179.89(19)
C25 C20 C21 C26 173.5(2)
N1 C20 C21 C26 -3.6(3)
C20 C21 C22 C23 1.5(3)
C26 C21 C22 C23 -175.0(2)
C21 C22 C23 C24 0.3(4)
C22 C23 C24 C25 -0.8(3)
C22 C23 C24 C30 177.9(2)
C23 C24 C25 C20 -0.6(3)
C30 C24 C25 C20 -179.3(2)
C21 C20 C25 C24 2.5(3)
N1 C20 C25 C24 179.79(19)
C22 C21 C26 C27 -15.8(3)
C20 C21 C26 C27 168.1(2)
C22 C21 C26 C29 -137.3(2)
C20 C21 C26 C29 46.6(3)
C22 C21 C26 C28 101.7(2)
C20 C21 C26 C28 -74.3(3)
C25 C24 C30 C31 72.4(3)
C23 C24 C30 C31 -106.2(3)
C25 C24 C30 C32 -166.5(2)
C23 C24 C30 C32 14.9(3)
C25 C24 C30 C33 -47.4(3)
C23 C24 C30 C33 133.9(2)
C7 N3 C34 C39 64.1(2)
Sn1 N3 C34 C39 -77.5(2)
C7 N3 C34 C35 -118.0(2)
Sn1 N3 C34 C35 100.35(19)
C39 C34 C35 C36 -4.7(3)
N3 C34 C35 C36 177.63(18)
C39 C34 C35 C40 175.73(19)
N3 C34 C35 C40 -2.0(3)
C34 C35 C36 C37 3.1(3)
C40 C35 C36 C37 -177.2(2)
C35 C36 C37 C38 0.6(3)
C36 C37 C38 C39 -2.8(3)
C36 C37 C38 C44 178.2(2)
C37 C38 C39 C34 1.3(3)
C44 C38 C39 C34 -179.84(19)
C35 C34 C39 C38 2.7(3)
N3 C34 C39 C38 -179.45(18)
C34 C35 C40 C41 -54.2(3)
C36 C35 C40 C41 126.2(2)
C34 C35 C40 C42 66.0(3)
C36 C35 C40 C42 -113.6(2)
C34 C35 C40 C43 -173.1(2)
C36 C35 C40 C43 7.3(3)
C39 C38 C44 C46 1.0(3)
C37 C38 C44 C46 179.9(2)
C39 C38 C44 C47 -120.2(2)
C37 C38 C44 C47 58.7(3)
C39 C38 C44 C45 121.1(2)
C37 C38 C44 C45 -60.1(3)
C53 C48 C49 C50 0.0
C54 C48 C49 C50 179.2(3)
C48 C49 C50 C51 0.0
C49 C50 C51 C52 0.0
C50 C51 C52 C53 0.0
C51 C52 C53 C48 0.0
C49 C48 C53 C52 0.0
C54 C48 C53 C52 -179.2(3)
